data_2202301
loop_
_publ_author_name
'Haddad, Salim F.'
'Al-Far, Rawhi H.'

_publ_section_title
;
 2,6-Diaminopyridinium bromide monohydrate
;
_journal_issue 10
_journal_name_full 'Acta Crystallographica Section E'
_journal_page_first o1444
_journal_page_last o1446
_journal_paper_doi 10.1107/S1600536803019111
_journal_volume 59
_journal_year 2003
_chemical_formula_moiety 'C5 H8 N3 1+ , Br 1- , H2 O'
_chemical_formula_sum 'C5 H10 Br N3 O'
_chemical_formula_weight 208.07
_chemical_name_common '[2,6-DAPyH]Br.H2O'
_chemical_name_systematic
;
 2,6-Diaminopyridinium Bromide Hydrate
;
_space_group_IT_number 2
_symmetry_cell_setting triclinic
_symmetry_space_group_name_Hall '-P 1'
_symmetry_space_group_name_H-M 'P -1'
_atom_sites_solution_hydrogens geom
_atom_sites_solution_primary direct
_atom_sites_solution_secondary difmap
_audit_creation_method 'SHELXTL v. 5.10'
_cell_angle_alpha 91.557(11)
_cell_angle_beta 102.518(17)
_cell_angle_gamma 112.627(11)
_cell_formula_units_Z 2
_cell_length_a 7.1225(12)
_cell_length_b 7.2333(8)
_cell_length_c 8.7082(13)
_cell_measurement_reflns_used 28
_cell_measurement_temperature 295(2)
_cell_measurement_theta_max 18.10
_cell_measurement_theta_min 5.91
_cell_volume 401.21(11)
_computing_cell_refinement XSCANS
_computing_data_collection 'XSCANS (Bruker, 1996b)'
_computing_data_reduction XSCANS
_computing_molecular_graphics 'XP in SHELXTL'
_computing_publication_material 'XCIF in SHELXTL'
_computing_structure_refinement 'XL in SHELXTL'
_computing_structure_solution 'XS in SHELXTL (Bruker, 1996)'
_diffrn_ambient_temperature 295(2)
_diffrn_measured_fraction_theta_full 0.991
_diffrn_measured_fraction_theta_max 0.991
_diffrn_measurement_device_type 'Siemens P2~1~ upgraded to P4'
_diffrn_measurement_method \w
_diffrn_radiation_monochromator graphite
_diffrn_radiation_source 'fine-focus sealed tube'
_diffrn_radiation_type MoK\a
_diffrn_radiation_wavelength 0.71073
_diffrn_reflns_av_R_equivalents 0.0305
_diffrn_reflns_av_sigmaI/netI 0.0327
_diffrn_reflns_limit_h_max 1
_diffrn_reflns_limit_h_min -8
_diffrn_reflns_limit_k_max 8
_diffrn_reflns_limit_k_min -8
_diffrn_reflns_limit_l_max 10
_diffrn_reflns_limit_l_min -10
_diffrn_reflns_number 1781
_diffrn_reflns_theta_full 24.97
_diffrn_reflns_theta_max 24.97
_diffrn_reflns_theta_min 2.41
_diffrn_standards_decay_% <0.01
_diffrn_standards_interval_count 97
_diffrn_standards_number 3
_exptl_absorpt_coefficient_mu 5.062
_exptl_absorpt_correction_T_max 0.2423
_exptl_absorpt_correction_T_min 0.1460
_exptl_absorpt_correction_type psi-scan
_exptl_absorpt_process_details '(XPREP in SHELXTL; Bruker, 1996)'
_exptl_crystal_colour Pink
_exptl_crystal_density_diffrn 1.722
_exptl_crystal_density_method 'not measured'
_exptl_crystal_description Parallelpiped
_exptl_crystal_F_000 208
_exptl_crystal_size_max 0.40
_exptl_crystal_size_mid 0.35
_exptl_crystal_size_min 0.28
_refine_diff_density_max 0.437
_refine_diff_density_min -0.626
_refine_ls_extinction_method none
_refine_ls_goodness_of_fit_ref 1.089
_refine_ls_hydrogen_treatment mixed
_refine_ls_matrix_type full
_refine_ls_number_parameters 99
_refine_ls_number_reflns 1412
_refine_ls_number_restraints 3
_refine_ls_restrained_S_all 1.088
_refine_ls_R_factor_all 0.0415
_refine_ls_R_factor_gt 0.0376
_refine_ls_shift/su_max 0.000
_refine_ls_shift/su_mean 0.000
_refine_ls_structure_factor_coef Fsqd
_refine_ls_weighting_details 'calc w = 1/[\s^2^(Fo^2^)+(0.0593P)^2^+0.2936P] where P = (Fo^2^+2Fc^2^)/3'
_refine_ls_weighting_scheme calc
_refine_ls_wR_factor_gt 0.0963
_refine_ls_wR_factor_ref 0.0996
_reflns_number_gt 1292
_reflns_number_total 1412
_reflns_threshold_expression I>2\s(I)
_cod_data_source_file br6115.cif
_cod_data_source_block I
_cod_depositor_comments
;
The following automatic conversions were performed:
'_symmetry_cell_setting' value 'Triclinic' changed to 'triclinic'
according to '/home/saulius/struct/CIF-dictionaries/cif_core.dic'
dictionary named 'cif_core.dic' version 2.4.1 from 2010-06-29.

Automatic conversion script
Id: cif_fix_enum 1527 2010-12-29 10:47:43Z saulius 

The following automatic conversions were performed:

'_symmetry_cell_setting' value 'Triclinic' changed to 'triclinic'
according to /home/saulius/struct/CIF-dictionaries/cif_core.dic
dictionary named 'cif_core.dic' version 2.4.1 from
2010-06-29.

'_exptl_absorpt_correction_type' value 'Psi-scan'
changed to 'psi-scan' according to
/home/saulius/struct/CIF-dictionaries/cif_core.dic dictionary named
'cif_core.dic' version 2.4.1 from 2010-06-29.

Automatic conversion script
Id: cif_fix_values 1715 2011-07-08 13:25:40Z adriana 
;
_cod_original_cell_volume 401.21(10)
_cod_database_code 2202301
_cod_database_fobs_code 2202301

loop_
_symmetry_equiv_pos_as_xyz
'x, y, z'
'-x, -y, -z'

loop_
_atom_site_label
_atom_site_fract_x
_atom_site_fract_y
_atom_site_fract_z
_atom_site_U_iso_or_equiv
_atom_site_adp_type
_atom_site_calc_flag
_atom_site_refinement_flags
_atom_site_occupancy
_atom_site_disorder_assembly
_atom_site_disorder_group
_atom_site_type_symbol
C5 0.6409(6) 0.7561(6) -0.0186(5) 0.0486(9) Uani d . 1 . . C
H5A 0.7567 0.7581 -0.0526 0.058 Uiso calc R 1 . . H
Br 0.88031(6) 0.66391(6) 0.63033(4) 0.0519(2) Uani d . 1 . . Br
N2 0.1227(4) 0.7448(5) 0.1128(4) 0.0430(7) Uani d . 1 . . N
H2A 0.0117 0.7102 0.0366 0.052 Uiso calc R 1 . . H
H2B 0.1184 0.7742 0.2079 0.052 Uiso calc R 1 . . H
N1 0.2839(5) 0.7032(5) -0.0697(4) 0.0431(7) Uani d . 1 . . N
H1A 0.1642 0.6709 -0.1358 0.052 Uiso calc R 1 . . H
C2 0.2996(6) 0.7528(6) 0.0837(5) 0.0455(9) Uani d . 1 . . C
N6 0.4118(6) 0.6507(6) -0.2809(4) 0.0597(9) Uani d . 1 . . N
H6A 0.2892 0.6204 -0.3423 0.072 Uiso calc R 1 . . H
H6B 0.5123 0.6484 -0.3196 0.072 Uiso calc R 1 . . H
C3 0.4874(6) 0.8053(6) 0.1924(5) 0.0501(9) Uani d . 1 . . C
H3A 0.5009 0.8389 0.2993 0.060 Uiso calc R 1 . . H
C6 0.4459(6) 0.7013(6) -0.1262(5) 0.0443(8) Uani d . 1 . . C
C4 0.6576(6) 0.8066(6) 0.1377(5) 0.0531(10) Uani d . 1 . . C
H4A 0.7868 0.8430 0.2097 0.064 Uiso calc R 1 . . H
O 0.1830(6) 0.9045(6) 0.3976(4) 0.0673(8) Uani d D 1 . . O
H1 0.177(8) 1.024(4) 0.404(6) 0.075(17) Uiso d D 1 . . H
H2 0.130(9) 0.834(7) 0.470(6) 0.088(19) Uiso d D 1 . . H

loop_
_atom_site_aniso_label
_atom_site_aniso_U_11
_atom_site_aniso_U_22
_atom_site_aniso_U_33
_atom_site_aniso_U_12
_atom_site_aniso_U_13
_atom_site_aniso_U_23
C5 0.039(2) 0.049(2) 0.061(3) 0.0188(17) 0.0152(17) 0.0046(18)
Br 0.0481(3) 0.0676(3) 0.0451(3) 0.0279(2) 0.01310(18) 0.00455(18)
N2 0.0290(15) 0.0647(19) 0.0409(17) 0.0226(14) 0.0123(12) 0.0068(14)
N1 0.0327(15) 0.0492(17) 0.0483(18) 0.0184(13) 0.0080(13) 0.0059(14)
C2 0.043(2) 0.0476(19) 0.051(2) 0.0209(17) 0.0173(17) 0.0097(17)
N6 0.055(2) 0.084(3) 0.047(2) 0.036(2) 0.0118(16) 0.0010(18)
C3 0.048(2) 0.058(2) 0.045(2) 0.0234(19) 0.0086(17) 0.0026(17)
C6 0.044(2) 0.0431(18) 0.051(2) 0.0212(16) 0.0156(17) 0.0088(16)
C4 0.039(2) 0.056(2) 0.059(3) 0.0187(18) 0.0032(18) 0.0000(19)
O 0.078(2) 0.077(2) 0.064(2) 0.0399(19) 0.0344(17) 0.0142(17)

loop_
_atom_type_symbol
_atom_type_description
_atom_type_scat_dispersion_real
_atom_type_scat_dispersion_imag
_atom_type_scat_source
C C 0.0033 0.0016 'International Tables Vol C Tables 4.2.6.8 and 6.1.1.4'
H H 0.0000 0.0000 'International Tables Vol C Tables 4.2.6.8 and 6.1.1.4'
N N 0.0061 0.0033 'International Tables Vol C Tables 4.2.6.8 and 6.1.1.4'
Br Br -0.2901 2.4595 'International Tables Vol C Tables 4.2.6.8 and 6.1.1.4'
O O 0.0106 0.0060 'International Tables Vol C Tables 4.2.6.8 and 6.1.1.4'

loop_
_geom_angle_atom_site_label_1
_geom_angle_atom_site_label_2
_geom_angle_atom_site_label_3
_geom_angle
C4 C5 C6 118.6(4)
C4 C5 H5A 120.7
C6 C5 H5A 120.7
C2 N2 H2A 120.0
C2 N2 H2B 120.0
H2A N2 H2B 120.0
C2 N1 C6 123.7(3)
C2 N1 H1A 118.2
C6 N1 H1A 118.2
N2 C2 N1 113.7(3)
N2 C2 C3 126.4(4)
N1 C2 C3 120.0(4)
C6 N6 H6A 120.0
C6 N6 H6B 120.0
H6A N6 H6B 120.0
C2 C3 C4 117.7(4)
C2 C3 H3A 121.2
C4 C3 H3A 121.2
N6 C6 N1 118.3(4)
N6 C6 C5 123.7(4)
N1 C6 C5 117.9(4)
C5 C4 C3 122.2(4)
C5 C4 H4A 118.9
C3 C4 H4A 118.9
H1 O H2 110(3)

loop_
_geom_bond_atom_site_label_1
_geom_bond_atom_site_label_2
_geom_bond_site_symmetry_2
_geom_bond_distance
_geom_bond_publ_flag
C5 C4 . 1.367(6) ?
C5 C6 . 1.399(6) ?
C5 H5A . 0.9300 ?
N2 C2 . 1.319(5) ?
N2 H2A . 0.8600 ?
N2 H2B . 0.8600 ?
N1 C2 . 1.343(5) ?
N1 C6 . 1.353(5) ?
N1 H1A . 0.8600 ?
C2 C3 . 1.368(6) ?
N6 C6 . 1.331(5) ?
N6 H6A . 0.8600 ?
N6 H6B . 0.8600 ?
C3 C4 . 1.392(6) ?
C3 H3A . 0.9300 ?
C4 H4A . 0.9300 ?
O H1 . 0.882(19) ?
O H2 . 0.881(19) ?

loop_
_geom_hbond_atom_site_label_D
_geom_hbond_atom_site_label_H
_geom_hbond_atom_site_label_A
_geom_hbond_site_symmetry_A
_geom_hbond_distance_DH
_geom_hbond_distance_HA
_geom_hbond_distance_DA
_geom_hbond_angle_DHA
N2 H2B O . 0.86 1.76 2.583(5) 160.9
N1 H1A Br 1_454 0.86 2.52 3.353(3) 162.2
N6 H6A Br 2_665 0.86 2.91 3.464(4) 123.8
N6 H6A Br 1_454 0.86 3.01 3.735(4) 143.6
N6 H6B Br 1_554 0.86 2.71 3.553(4) 166.6
O H1 Br 2_676 0.882(19) 2.46(2) 3.329(4) 169(5)
O H2 Br 1_455 0.881(19) 2.47(3) 3.314(4) 161(5)
N2 H2B Br 2_666 0.86 3.51 3.752(3) 100.0

loop_
_geom_torsion_atom_site_label_1
_geom_torsion_atom_site_label_2
_geom_torsion_atom_site_label_3
_geom_torsion_atom_site_label_4
_geom_torsion
C6 N1 C2 N2 180.0(3)
C6 N1 C2 C3 0.1(6)
N2 C2 C3 C4 -179.3(4)
N1 C2 C3 C4 0.6(6)
C2 N1 C6 N6 -179.6(4)
C2 N1 C6 C5 -0.7(6)
C4 C5 C6 N6 179.5(4)
C4 C5 C6 N1 0.7(6)
C6 C5 C4 C3 -0.1(6)
C2 C3 C4 C5 -0.6(6)

loop_
_cod_related_entry_id
_cod_related_entry_database
_cod_related_entry_code
1 ChemSpider 21131460
